data_9007304
loop_
_publ_author_name
'Schofield, P. F.'
'Knight, K. S.'
'van der Houwen, J. A. M.'
'Valsami-Jones E'

_publ_section_title
;
 The role of hydrogen bonding in the thermal expansion and dehydration
 of brushite, di-calcium phosphate dihydrate
 Sample: T = 275 K
;
_journal_name_full 'Physics and Chemistry of Minerals'
_journal_page_first 606
_journal_page_last 624
_journal_paper_doi 10.1007/s00269-004-0419-6
_journal_volume 31
_journal_year 2004
_chemical_formula_sum 'Ca D5 O6 P'
_chemical_name_mineral 'Brushite (deuterated)'
_space_group_IT_number 9
_symmetry_space_group_name_Hall 'I -2ya'
_symmetry_space_group_name_H-M 'I 1 a 1'
_cell_angle_alpha 90
_cell_angle_beta 116.407
_cell_angle_gamma 90
_cell_formula_units_Z 4
_cell_length_a 5.8091
_cell_length_b 15.1656
_cell_length_c 6.2259
_cell_volume 491.261
_diffrn_ambient_temperature 275
_exptl_crystal_density_diffrn 2.395
_cod_original_formula_sum 'Ca P O6 D5'
_cod_database_code 9007304

loop_
_symmetry_equiv_pos_as_xyz
x,y,z
1/2+x,1/2+y,1/2+z
1/2+x,-y,z
+x,1/2-y,1/2+z

loop_
_atom_site_label
_atom_site_fract_x
_atom_site_fract_y
_atom_site_fract_z
_atom_site_U_iso_or_equiv
_atom_site_type_symbol
_atom_site_attached_hydrogens
Ca 0.50000 0.32740 0.25000 0.00820 Ca 0
P -0.00820 0.32200 0.72920 0.00150 P 0
OD1 -0.01050 0.36690 -0.03910 0.01020 O 0
O2 0.25660 0.28170 0.82290 0.00930 O 0
O3 -0.05940 0.39270 0.54130 0.00980 O 0
O4 0.77780 0.25320 0.63390 0.00600 O 0
OD2O1 0.36550 0.42600 0.48120 0.01540 O 0
OD2O2 0.52880 0.44570 0.01910 0.02440 O 0
D1 -0.09820 0.32990 0.03320 0.02490 D 0
D2 0.38260 0.48900 0.48990 0.02070 D 0
D3 0.20540 0.41190 0.47940 0.02690 D 0
D4 0.51880 0.51030 0.02110 0.04620 D 0
D5 0.50700 0.43350 0.86550 0.05090 D 0

loop_
_cod_changelog_entry_id
_cod_changelog_entry_author
_cod_changelog_entry_date
_cod_changelog_entry_text
1
;cod-tools version 3.8.0
Id: cif_guess_AMCSD_atom_types 9581 2023-05-17 12:35:41Z saulius
;
2023-05-23T09:19:44+03:00
;Derived atom types and hydrogen counts
from atom names that follow the AMCSD naming convention
(Wat == water, O-H == hydroxyl).
;

_database_code_amcsd 0008897
